data_7706009
loop_
_publ_author_name
'Mahmoudi, Ghodrat'
'Masoudiasl, Ardavan'
'Babashkina, Maria G.'
'Frontera, Antonio'
'Doert, Thomas'
'White, Jonathan M.'
'Zangrando, Ennio'
'Zubkov, Fedor I.'
'Safin, Damir A.'

_publ_section_title
;
 On the importance of \p-hole spodium bonding in tricoordinated
 Hg<sup>II</sup> complexes.
;
_journal_issue 48
_journal_name_full 'Dalton transactions (Cambridge, England : 2003)'
_journal_page_first 17547
_journal_page_last 17551
_journal_paper_doi 10.1039/d0dt03938a
_journal_volume 49
_journal_year 2020
_chemical_formula_moiety 'C15 H11 Hg I N2 O2 S'
_chemical_formula_sum 'C15 H11 Hg I N2 O2 S'
_chemical_formula_weight 610.81
_space_group_crystal_system monoclinic
_space_group_IT_number 9
_space_group_name_Hall 'C -2yc'
_space_group_name_H-M_alt 'C 1 c 1'
_atom_sites_solution_hydrogens geom
_audit_creation_method SHELXL-2018/3
_audit_update_record
;
2020-10-09 deposited with the CCDC.	2020-11-30 downloaded from the CCDC.
;
_cell_angle_alpha 90
_cell_angle_beta 111.098(4)
_cell_angle_gamma 90
_cell_formula_units_Z 4
_cell_length_a 27.761(3)
_cell_length_b 3.9611(5)
_cell_length_c 15.6659(16)
_cell_measurement_reflns_used 1371
_cell_measurement_temperature 173(2)
_cell_measurement_theta_max 20.65
_cell_measurement_theta_min 2.66
_cell_volume 1607.2(3)
_computing_cell_refinement 'Bruker SAINT'
_computing_data_collection 'Bruker APEX2 Suite'
_computing_data_reduction 'Bruker SAINT'
_computing_molecular_graphics 'Diamond3.2 (Crystal Impact, 2009)'
_computing_structure_refinement 'SHELXL-2018/3 (Sheldrick, 2018)'
_computing_structure_solution 'SHELXL-2013 (Sheldrick, 2013)'
_diffrn_ambient_temperature 173(2)
_diffrn_measured_fraction_theta_full 0.999
_diffrn_measured_fraction_theta_max 0.957
_diffrn_measurement_device_type 'Bruker APEX-II CCD'
_diffrn_measurement_method '\f and \w scans'
_diffrn_radiation_type MoK\a
_diffrn_radiation_wavelength 0.71073
_diffrn_reflns_av_R_equivalents 0.0545
_diffrn_reflns_av_unetI/netI 0.1287
_diffrn_reflns_Laue_measured_fraction_full 0.999
_diffrn_reflns_Laue_measured_fraction_max 0.957
_diffrn_reflns_limit_h_max 39
_diffrn_reflns_limit_h_min -36
_diffrn_reflns_limit_k_max 5
_diffrn_reflns_limit_k_min -2
_diffrn_reflns_limit_l_max 17
_diffrn_reflns_limit_l_min -22
_diffrn_reflns_number 7427
_diffrn_reflns_point_group_measured_fraction_full 0.910
_diffrn_reflns_point_group_measured_fraction_max 0.799
_diffrn_reflns_theta_full 25.242
_diffrn_reflns_theta_max 30.587
_diffrn_reflns_theta_min 2.662
_diffrn_source 'sealed tube'
_exptl_absorpt_coefficient_mu 11.634
_exptl_absorpt_correction_T_max 0.7445
_exptl_absorpt_correction_T_min 0.5846
_exptl_absorpt_correction_type multi-scan
_exptl_absorpt_process_details 'SADABS, Bruker 2010'
_exptl_crystal_colour orange
_exptl_crystal_density_diffrn 2.524
_exptl_crystal_description needle
_exptl_crystal_F_000 1120
_exptl_crystal_size_max 0.153
_exptl_crystal_size_mid 0.029
_exptl_crystal_size_min 0.027
_refine_diff_density_max 1.775
_refine_diff_density_min -2.040
_refine_diff_density_rms 0.271
_refine_ls_abs_structure_details
;
 Refined as an inversion twin.
;
_refine_ls_abs_structure_Flack 0.114(13)
_refine_ls_extinction_method none
_refine_ls_goodness_of_fit_ref 0.915
_refine_ls_hydrogen_treatment constr
_refine_ls_matrix_type full
_refine_ls_number_parameters 200
_refine_ls_number_reflns 3945
_refine_ls_number_restraints 2
_refine_ls_restrained_S_all 0.915
_refine_ls_R_factor_all 0.0889
_refine_ls_R_factor_gt 0.0506
_refine_ls_shift/su_max 0.000
_refine_ls_shift/su_mean 0.000
_refine_ls_structure_factor_coef Fsqd
_refine_ls_weighting_details 'w=1/[\s^2^(Fo^2^)+(0.0010P)^2^] where P=(Fo^2^+2Fc^2^)/3'
_refine_ls_weighting_scheme calc
_refine_ls_wR_factor_gt 0.0781
_refine_ls_wR_factor_ref 0.0886
_reflns_Friedel_coverage 0.668
_reflns_Friedel_fraction_full 0.820
_reflns_Friedel_fraction_max 0.640
_reflns_number_gt 2825
_reflns_number_total 3945
_reflns_threshold_expression 'I > 2\s(I)'
_cod_data_source_file d0dt03938a2.cif
_cod_data_source_block shelx
_cod_depositor_comments 'Adding full bibliography for 7706009--7706010.cif.'
_cod_original_sg_symbol_H-M 'C c'
_cod_database_code 7706009
_shelx_shelxl_version_number 2018/3
_shelx_space_group_comment
;
The symmetry employed for this shelxl refinement is uniquely defined
by the following loop, which should always be used as a source of
symmetry information in preference to the above space-group names.
They are only intended as comments.
;
_shelx_estimated_absorpt_t_min 0.269
_shelx_estimated_absorpt_t_max 0.744

loop_
_space_group_symop_operation_xyz
'x, y, z'
'x, -y, z+1/2'
'x+1/2, y+1/2, z'
'x+1/2, -y+1/2, z+1/2'

loop_
_atom_site_label
_atom_site_type_symbol
_atom_site_fract_x
_atom_site_fract_y
_atom_site_fract_z
_atom_site_U_iso_or_equiv
_atom_site_adp_type
_atom_site_occupancy
_atom_site_site_symmetry_order
_atom_site_calc_flag
_atom_site_refinement_flags_posn
_atom_site_refinement_flags_adp
_atom_site_refinement_flags_occupancy
_atom_site_disorder_assembly
_atom_site_disorder_group
Hg Hg 0.55664(3) 0.71124(14) 0.74867(3) 0.02647(17) Uani 1 1 d . . . . .
S1 S 0.62120(14) 0.2737(11) 0.7701(3) 0.0230(9) Uani 1 1 d . . . . .
I1 I 0.48034(5) 1.0027(3) 0.78237(9) 0.0318(3) Uani 1 1 d . . . . .
C1 C 0.6278(6) 0.290(4) 0.6608(11) 0.024(4) Uani 1 1 d . . . . .
C2 C 0.6719(6) 0.151(5) 0.6544(10) 0.026(4) Uani 1 1 d . . . . .
H2 H 0.696986 0.052527 0.706982 0.032 Uiso 1 1 calc R U . . .
C3 C 0.6799(6) 0.152(5) 0.5733(11) 0.028(4) Uani 1 1 d . . . . .
H3 H 0.710576 0.055986 0.570217 0.033 Uiso 1 1 calc R U . . .
C4 C 0.6442(8) 0.290(5) 0.4963(13) 0.034(5) Uani 1 1 d . . . . .
H4 H 0.649888 0.288840 0.440087 0.041 Uiso 1 1 calc R U . . .
C5 C 0.5988(6) 0.433(6) 0.5014(12) 0.027(5) Uani 1 1 d . . . . .
H5 H 0.574295 0.534629 0.448770 0.033 Uiso 1 1 calc R U . . .
C6 C 0.5897(6) 0.425(4) 0.5831(11) 0.025(4) Uani 1 1 d . . . . .
N1 N 0.5447(5) 0.563(3) 0.5904(9) 0.022(3) Uani 1 1 d . . . . .
C7 C 0.5015(6) 0.538(5) 0.5230(11) 0.022(4) Uani 1 1 d . . . . .
H7 H 0.500959 0.422258 0.469646 0.027 Uiso 1 1 calc R U . . .
C8 C 0.4548(7) 0.674(5) 0.5240(13) 0.028(5) Uani 1 1 d . . . . .
H8 H 0.455175 0.799038 0.576023 0.034 Uiso 1 1 calc R U . . .
C9 C 0.4099(7) 0.634(5) 0.4543(11) 0.029(4) Uani 1 1 d . . . . .
H9 H 0.409885 0.513697 0.401889 0.034 Uiso 1 1 calc R U . . .
C10 C 0.3605(6) 0.768(5) 0.4550(11) 0.027(4) Uani 1 1 d . . . . .
C11 C 0.3513(7) 0.842(6) 0.5347(14) 0.045(6) Uani 1 1 d . . . . .
H11 H 0.378220 0.803731 0.591880 0.054 Uiso 1 1 calc R U . . .
C12 C 0.3053(7) 0.968(5) 0.5345(13) 0.043(5) Uani 1 1 d . . . . .
H12 H 0.300977 1.022325 0.590398 0.052 Uiso 1 1 calc R U . . .
C13 C 0.2650(7) 1.015(5) 0.4514(14) 0.040(5) Uani 1 1 d . . . . .
H13 H 0.232989 1.102751 0.450462 0.048 Uiso 1 1 calc R U . . .
C14 C 0.2712(7) 0.937(5) 0.3714(13) 0.036(5) Uani 1 1 d . . . . .
H14 H 0.243433 0.963913 0.314623 0.043 Uiso 1 1 calc R U . . .
C15 C 0.3172(6) 0.822(5) 0.3742(11) 0.028(4) Uani 1 1 d . . . . .
N2 N 0.3223(6) 0.760(5) 0.2853(11) 0.045(5) Uani 1 1 d . . . . .
O1 O 0.3597(6) 0.868(5) 0.2744(9) 0.071(5) Uani 1 1 d . . . . .
O2 O 0.2879(6) 0.617(5) 0.2270(9) 0.066(5) Uani 1 1 d . . . . .

loop_
_atom_site_aniso_label
_atom_site_aniso_U_11
_atom_site_aniso_U_22
_atom_site_aniso_U_33
_atom_site_aniso_U_23
_atom_site_aniso_U_13
_atom_site_aniso_U_12
Hg 0.0236(3) 0.0246(3) 0.0295(3) -0.0021(5) 0.0076(2) 0.0032(4)
S1 0.018(2) 0.022(2) 0.025(2) 0.001(2) 0.0039(17) 0.0007(17)
I1 0.0287(6) 0.0233(7) 0.0463(7) -0.0044(6) 0.0168(5) 0.0030(5)
C1 0.020(8) 0.021(9) 0.034(9) -0.004(8) 0.013(7) -0.012(7)
C2 0.017(9) 0.043(12) 0.012(8) 0.002(8) -0.005(7) 0.002(7)
C3 0.011(8) 0.036(12) 0.031(10) -0.004(9) 0.001(8) 0.007(7)
C4 0.045(14) 0.035(12) 0.029(11) -0.002(9) 0.023(10) -0.010(10)
C5 0.017(10) 0.043(13) 0.022(10) -0.003(9) 0.007(8) 0.004(8)
C6 0.015(9) 0.023(9) 0.025(9) -0.005(8) -0.006(7) 0.003(7)
N1 0.014(7) 0.024(8) 0.027(8) 0.007(6) 0.007(6) 0.006(6)
C7 0.023(9) 0.023(10) 0.011(8) -0.008(8) -0.006(7) 0.007(8)
C8 0.020(10) 0.022(10) 0.030(11) 0.001(9) -0.006(8) 0.002(8)
C9 0.041(12) 0.035(11) 0.015(9) -0.001(8) 0.016(8) -0.006(8)
C10 0.019(9) 0.028(10) 0.028(9) 0.009(8) 0.000(7) 0.006(7)
C11 0.021(10) 0.066(16) 0.044(12) -0.005(11) 0.008(9) 0.017(10)
C12 0.022(10) 0.066(16) 0.034(11) -0.017(10) 0.001(9) -0.003(10)
C13 0.020(10) 0.033(12) 0.064(15) -0.013(11) 0.013(10) -0.003(8)
C14 0.021(10) 0.036(11) 0.043(12) 0.009(10) 0.001(9) -0.007(8)
C15 0.024(9) 0.036(11) 0.026(9) 0.006(8) 0.013(8) 0.002(8)
N2 0.018(8) 0.074(15) 0.042(10) 0.015(10) 0.007(8) 0.003(9)
O1 0.035(9) 0.132(17) 0.046(9) 0.014(9) 0.013(7) -0.010(9)
O2 0.048(10) 0.104(16) 0.035(8) -0.027(9) 0.002(7) -0.022(9)

loop_
_atom_type_symbol
_atom_type_description
_atom_type_scat_dispersion_real
_atom_type_scat_dispersion_imag
_atom_type_scat_source
C C 0.0033 0.0016 'International Tables Vol C Tables 4.2.6.8 and 6.1.1.4'
H H 0.0000 0.0000 'International Tables Vol C Tables 4.2.6.8 and 6.1.1.4'
N N 0.0061 0.0033 'International Tables Vol C Tables 4.2.6.8 and 6.1.1.4'
O O 0.0106 0.0060 'International Tables Vol C Tables 4.2.6.8 and 6.1.1.4'
I I -0.4742 1.8119 'International Tables Vol C Tables 4.2.6.8 and 6.1.1.4'
Hg Hg -2.3894 9.2266 'International Tables Vol C Tables 4.2.6.8 and 6.1.1.4'
S S 0.1246 0.1234 'International Tables Vol C Tables 4.2.6.8 and 6.1.1.4'

loop_
_geom_angle_atom_site_label_1
_geom_angle_atom_site_label_2
_geom_angle_atom_site_label_3
_geom_angle
_geom_angle_site_symmetry_1
_geom_angle_site_symmetry_3
_geom_angle_publ_flag
S1 Hg N1 78.1(3) . . ?
S1 Hg I1 153.40(10) . . ?
N1 Hg I1 118.9(3) . . ?
S1 Hg S1 98.19(13) . 1_565 ?
N1 Hg S1 99.2(3) . 1_565 ?
I1 Hg S1 98.84(9) . 1_565 ?
C1 S1 Hg 99.6(6) . . ?
C1 S1 Hg 101.3(5) . 1_545 ?
Hg S1 Hg 98.19(13) . 1_545 ?
C2 C1 C6 120.2(15) . . ?
C2 C1 S1 117.1(12) . . ?
C6 C1 S1 122.6(12) . . ?
C3 C2 C1 120.8(15) . . ?
C3 C2 H2 119.6 . . ?
C1 C2 H2 119.6 . . ?
C2 C3 C4 120.8(16) . . ?
C2 C3 H3 119.6 . . ?
C4 C3 H3 119.6 . . ?
C3 C4 C5 119.3(17) . . ?
C3 C4 H4 120.4 . . ?
C5 C4 H4 120.4 . . ?
C6 C5 C4 120.4(17) . . ?
C6 C5 H5 119.8 . . ?
C4 C5 H5 119.8 . . ?
C5 C6 C1 118.4(15) . . ?
C5 C6 N1 121.9(14) . . ?
C1 C6 N1 119.7(15) . . ?
C7 N1 C6 119.9(14) . . ?
C7 N1 Hg 126.5(11) . . ?
C6 N1 Hg 112.0(9) . . ?
N1 C7 C8 123.6(15) . . ?
N1 C7 H7 118.2 . . ?
C8 C7 H7 118.2 . . ?
C9 C8 C7 122.4(17) . . ?
C9 C8 H8 118.8 . . ?
C7 C8 H8 118.8 . . ?
C8 C9 C10 123.2(16) . . ?
C8 C9 H9 118.4 . . ?
C10 C9 H9 118.4 . . ?
C11 C10 C15 113.6(15) . . ?
C11 C10 C9 123.6(14) . . ?
C15 C10 C9 122.8(15) . . ?
C12 C11 C10 123.1(17) . . ?
C12 C11 H11 118.4 . . ?
C10 C11 H11 118.4 . . ?
C11 C12 C13 119.0(19) . . ?
C11 C12 H12 120.5 . . ?
C13 C12 H12 120.5 . . ?
C14 C13 C12 120.5(18) . . ?
C14 C13 H13 119.7 . . ?
C12 C13 H13 119.7 . . ?
C15 C14 C13 118.8(17) . . ?
C15 C14 H14 120.6 . . ?
C13 C14 H14 120.6 . . ?
C14 C15 C10 125.0(16) . . ?
C14 C15 N2 116.2(15) . . ?
C10 C15 N2 118.8(14) . . ?
O1 N2 O2 123.8(18) . . ?
O1 N2 C15 117.6(17) . . ?
O2 N2 C15 118.5(16) . . ?

loop_
_geom_bond_atom_site_label_1
_geom_bond_atom_site_label_2
_geom_bond_distance
_geom_bond_site_symmetry_2
_geom_bond_publ_flag
Hg S1 2.428(4) . ?
Hg N1 2.451(13) . ?
Hg I1 2.6273(14) . ?
Hg S1 2.803(4) 1_565 ?
S1 C1 1.788(16) . ?
C1 C2 1.38(2) . ?
C1 C6 1.40(2) . ?
C2 C3 1.37(2) . ?
C2 H2 0.9500 . ?
C3 C4 1.37(2) . ?
C3 H3 0.9500 . ?
C4 C5 1.41(3) . ?
C4 H4 0.9500 . ?
C5 C6 1.39(2) . ?
C5 H5 0.9500 . ?
C6 N1 1.40(2) . ?
N1 C7 1.286(19) . ?
C7 C8 1.41(2) . ?
C7 H7 0.9500 . ?
C8 C9 1.34(2) . ?
C8 H8 0.9500 . ?
C9 C10 1.47(2) . ?
C9 H9 0.9500 . ?
C10 C11 1.39(3) . ?
C10 C15 1.41(2) . ?
C11 C12 1.37(2) . ?
C11 H11 0.9500 . ?
C12 C13 1.39(2) . ?
C12 H12 0.9500 . ?
C13 C14 1.36(3) . ?
C13 H13 0.9500 . ?
C14 C15 1.34(2) . ?
C14 H14 0.9500 . ?
C15 N2 1.47(2) . ?
N2 O1 1.19(2) . ?
N2 O2 1.20(2) . ?

loop_
_geom_hbond_atom_site_label_D
_geom_hbond_atom_site_label_H
_geom_hbond_atom_site_label_A
_geom_hbond_distance_DH
_geom_hbond_distance_HA
_geom_hbond_distance_DA
_geom_hbond_angle_DHA
_geom_hbond_site_symmetry_A
_geom_hbond_publ_flag
C2 H2 O2 0.95 2.52 3.19(2) 127.3 4 yes
C7 H7 I1 0.95 3.25 4.190(16) 170.9 2_564 yes
C8 H8 I1 0.95 3.16 4.06(2) 160.4 . yes

loop_
_geom_torsion_atom_site_label_1
_geom_torsion_atom_site_label_2
_geom_torsion_atom_site_label_3
_geom_torsion_atom_site_label_4
_geom_torsion
_geom_torsion_site_symmetry_1
_geom_torsion_site_symmetry_2
_geom_torsion_site_symmetry_3
_geom_torsion_site_symmetry_4
_geom_torsion_publ_flag
Hg S1 C1 C2 161.1(12) . . . . ?
Hg S1 C1 C2 -98.5(13) 1_545 . . . ?
Hg S1 C1 C6 -21.5(14) . . . . ?
Hg S1 C1 C6 79.0(14) 1_545 . . . ?
C6 C1 C2 C3 2(3) . . . . ?
S1 C1 C2 C3 179.8(14) . . . . ?
C1 C2 C3 C4 0(3) . . . . ?
C2 C3 C4 C5 0(3) . . . . ?
C3 C4 C5 C6 -2(3) . . . . ?
C4 C5 C6 C1 4(3) . . . . ?
C4 C5 C6 N1 -179.5(17) . . . . ?
C2 C1 C6 C5 -4(3) . . . . ?
S1 C1 C6 C5 178.9(14) . . . . ?
C2 C1 C6 N1 179.2(15) . . . . ?
S1 C1 C6 N1 2(2) . . . . ?
C5 C6 N1 C7 37(2) . . . . ?
C1 C6 N1 C7 -146.6(17) . . . . ?
C5 C6 N1 Hg -156.9(14) . . . . ?
C1 C6 N1 Hg 20.0(19) . . . . ?
C6 N1 C7 C8 -178.9(18) . . . . ?
Hg N1 C7 C8 17(3) . . . . ?
N1 C7 C8 C9 -177.4(18) . . . . ?
C7 C8 C9 C10 178.6(18) . . . . ?
C8 C9 C10 C11 -23(3) . . . . ?
C8 C9 C10 C15 159.4(18) . . . . ?
C15 C10 C11 C12 -3(3) . . . . ?
C9 C10 C11 C12 179.7(19) . . . . ?
C10 C11 C12 C13 2(3) . . . . ?
C11 C12 C13 C14 0(3) . . . . ?
C12 C13 C14 C15 -2(3) . . . . ?
C13 C14 C15 C10 1(3) . . . . ?
C13 C14 C15 N2 -176.7(17) . . . . ?
C11 C10 C15 C14 1(3) . . . . ?
C9 C10 C15 C14 178.7(18) . . . . ?
C11 C10 C15 N2 178.6(18) . . . . ?
C9 C10 C15 N2 -4(3) . . . . ?
C14 C15 N2 O1 132.5(19) . . . . ?
C10 C15 N2 O1 -45(3) . . . . ?
C14 C15 N2 O2 -44(3) . . . . ?
C10 C15 N2 O2 137.6(19) . . . . ?
